data_4070936
loop_
_publ_author_name
'Ueba-Ohshima, Kiyomi'
'Iwamoto, Takeaki'
'Kira, Mitsuo'

_publ_section_title
;
 Synthesis, Structure, and Facile Ring Flipping of a
 Bicyclo[1.1.0]tetrasilane
;
_journal_issue 3
_journal_name_full Organometallics
_journal_page_first 320
_journal_paper_doi 10.1021/om7011375
_journal_volume 27
_journal_year 2008
_chemical_formula_sum 'C36 H90 Si10'
_chemical_formula_weight 803.98
_chemical_name_systematic
; 
 ? 
;
_space_group_IT_number 14
_symmetry_cell_setting monoclinic
_symmetry_space_group_name_Hall '-P 2ybc'
_symmetry_space_group_name_H-M 'P 1 21/c 1'
_atom_sites_solution_hydrogens geom
_atom_sites_solution_primary direct
_atom_sites_solution_secondary difmap
_audit_creation_method SHELXL-97
_cell_angle_alpha 90.0
_cell_angle_beta 111.0415(10)
_cell_angle_gamma 90.0
_cell_formula_units_Z 4
_cell_length_a 12.114(3)
_cell_length_b 33.003(7)
_cell_length_c 13.766(3)
_cell_measurement_reflns_used 16501
_cell_measurement_temperature 123.2
_cell_measurement_theta_max 27.5
_cell_volume 5137(2)
_computing_cell_refinement CRYSTALCLEAR
_computing_data_collection CRYSTALCLEAR
_computing_data_reduction CRYSTALCLEAR
_computing_structure_refinement 'SHELXL-97 (Sheldrick, 1997)'
_computing_structure_solution 'SHELXS-97 (Sheldrick, 1990)'
_diffrn_ambient_temperature 123(2)
_diffrn_detector_area_resol_mean 28.57
_diffrn_measured_fraction_theta_full 0.998
_diffrn_measured_fraction_theta_max 0.998
_diffrn_measurement_device_type 'Rigaku/MSC Saturn CCD'
_diffrn_measurement_method \w
_diffrn_radiation_monochromator graphite
_diffrn_radiation_source 'fine-focus sealed tube'
_diffrn_radiation_type MoK\a
_diffrn_radiation_wavelength 0.71070
_diffrn_reflns_av_R_equivalents 0.0558
_diffrn_reflns_av_sigmaI/netI 0.0456
_diffrn_reflns_limit_h_max 15
_diffrn_reflns_limit_h_min -15
_diffrn_reflns_limit_k_max 40
_diffrn_reflns_limit_k_min -42
_diffrn_reflns_limit_l_max 17
_diffrn_reflns_limit_l_min -17
_diffrn_reflns_number 54872
_diffrn_reflns_theta_full 27.48
_diffrn_reflns_theta_max 27.48
_diffrn_reflns_theta_min 3.03
_exptl_absorpt_coefficient_mu 0.278
_exptl_absorpt_correction_T_max 0.9595
_exptl_absorpt_correction_T_min 0.9212
_exptl_absorpt_correction_type psi-scan
_exptl_absorpt_process_details '(Jacobson, 1998)'
_exptl_crystal_colour Yellow
_exptl_crystal_density_diffrn 1.040
_exptl_crystal_density_method 'not measured'
_exptl_crystal_description Platelet
_exptl_crystal_F_000 1784
_exptl_crystal_size_max 0.30
_exptl_crystal_size_mid 0.20
_exptl_crystal_size_min 0.15
_refine_diff_density_max 0.454
_refine_diff_density_min -0.332
_refine_diff_density_rms 0.072
_refine_ls_extinction_method none
_refine_ls_goodness_of_fit_ref 1.321
_refine_ls_hydrogen_treatment constr
_refine_ls_matrix_type full
_refine_ls_number_parameters 445
_refine_ls_number_reflns 11748
_refine_ls_number_restraints 0
_refine_ls_restrained_S_all 1.321
_refine_ls_R_factor_all 0.0758
_refine_ls_R_factor_gt 0.0719
_refine_ls_shift/su_max 0.001
_refine_ls_shift/su_mean 0.000
_refine_ls_structure_factor_coef Fsqd
_refine_ls_weighting_details 'calc w=1/[\s^2^(Fo^2^)+(0.0335P)^2^+5.3211P] where P=(Fo^2^+2Fc^2^)/3'
_refine_ls_weighting_scheme calc
_refine_ls_wR_factor_gt 0.1330
_refine_ls_wR_factor_ref 0.1349
_reflns_number_gt 11302
_reflns_number_total 11748
_reflns_threshold_expression >2sigma(I)
_cod_data_source_file om7011375-file003.cif
_cod_data_source_block bicyclotetrasilane
_cod_original_cell_volume 5136(2)
_cod_original_sg_symbol_H-M P21/c
_cod_database_code 4070936

loop_
_symmetry_equiv_pos_as_xyz
'x, y, z'
'-x, y+1/2, -z+1/2'
'-x, -y, -z'
'x, -y-1/2, z-1/2'

loop_
_atom_site_label
_atom_site_type_symbol
_atom_site_fract_x
_atom_site_fract_y
_atom_site_fract_z
_atom_site_U_iso_or_equiv
_atom_site_adp_type
_atom_site_occupancy
_atom_site_symmetry_multiplicity
_atom_site_calc_flag
_atom_site_refinement_flags
Si1 Si 0.78905(6) 0.11612(2) 0.97216(5) 0.01588(15) Uani 1 1 d .
Si2 Si 0.84573(6) 0.10107(2) 0.82850(5) 0.01580(15) Uani 1 1 d .
Si3 Si 0.64816(6) 0.11950(2) 0.80138(5) 0.01682(15) Uani 1 1 d .
Si4 Si 0.95598(6) 0.14795(2) 0.95723(5) 0.01577(15) Uani 1 1 d .
Si5 Si 0.75322(6) 0.09581(2) 1.12411(6) 0.01925(16) Uani 1 1 d .
Si6 Si 0.52687(6) 0.06047(2) 0.78113(6) 0.01894(16) Uani 1 1 d .
Si7 Si 0.53142(6) 0.17928(2) 0.74038(6) 0.02071(16) Uani 1 1 d .
Si8 Si 1.13033(6) 0.11139(2) 1.05597(6) 0.01822(16) Uani 1 1 d .
Si9 Si 0.99800(6) 0.21308(2) 0.90336(5) 0.01750(15) Uani 1 1 d .
Si10 Si 0.92113(6) 0.05347(2) 0.73699(5) 0.01753(15) Uani 1 1 d .
C1 C 0.6632(3) 0.04829(9) 1.1041(2) 0.0302(7) Uani 1 1 d .
H1 H 0.7105 0.0252 1.0965 0.045 Uiso 1 1 calc R
H2 H 0.5925 0.0509 1.0410 0.045 Uiso 1 1 calc R
H3 H 0.6394 0.0438 1.1642 0.045 Uiso 1 1 calc R
C2 C 0.8873(3) 0.08594(11) 1.2429(2) 0.0322(7) Uani 1 1 d .
H4 H 0.8633 0.0732 1.2965 0.048 Uiso 1 1 calc R
H5 H 0.9275 0.1116 1.2693 0.048 Uiso 1 1 calc R
H6 H 0.9412 0.0679 1.2249 0.048 Uiso 1 1 calc R
C3 C 0.6716(2) 0.14055(9) 1.1551(2) 0.0253(6) Uani 1 1 d .
C4 C 0.6533(4) 0.13305(13) 1.2586(3) 0.0477(10) Uani 1 1 d .
H7 H 0.6079 0.1555 1.2723 0.072 Uiso 1 1 calc R
H8 H 0.7304 0.1313 1.3153 0.072 Uiso 1 1 calc R
H9 H 0.6101 0.1076 1.2543 0.072 Uiso 1 1 calc R
C5 C 0.5512(3) 0.14626(10) 1.0690(2) 0.0312(7) Uani 1 1 d .
H10 H 0.5115 0.1698 1.0849 0.047 Uiso 1 1 calc R
H11 H 0.5028 0.1220 1.0642 0.047 Uiso 1 1 calc R
H12 H 0.5619 0.1506 1.0025 0.047 Uiso 1 1 calc R
C6 C 0.7440(3) 0.17944(10) 1.1645(3) 0.0406(8) Uani 1 1 d .
H13 H 0.7521 0.1853 1.0976 0.061 Uiso 1 1 calc R
H14 H 0.8226 0.1758 1.2180 0.061 Uiso 1 1 calc R
H15 H 0.7036 0.2020 1.1838 0.061 Uiso 1 1 calc R
C7 C 0.6256(3) 0.01638(9) 0.8441(2) 0.0274(6) Uani 1 1 d .
H16 H 0.6910 0.0259 0.9056 0.041 Uiso 1 1 calc R
H17 H 0.6572 0.0044 0.7944 0.041 Uiso 1 1 calc R
H18 H 0.5798 -0.0040 0.8651 0.041 Uiso 1 1 calc R
C8 C 0.4181(2) 0.06777(9) 0.8494(2) 0.0262(6) Uani 1 1 d .
H19 H 0.3813 0.0417 0.8538 0.039 Uiso 1 1 calc R
H20 H 0.3569 0.0871 0.8101 0.039 Uiso 1 1 calc R
H21 H 0.4597 0.0783 0.9197 0.039 Uiso 1 1 calc R
C9 C 0.4327(3) 0.04538(9) 0.6401(2) 0.0248(6) Uani 1 1 d .
C10 C 0.3967(4) 0.00081(11) 0.6401(3) 0.0485(10) Uani 1 1 d .
H22 H 0.3444 -0.0069 0.5699 0.073 Uiso 1 1 calc R
H23 H 0.3552 -0.0028 0.6888 0.073 Uiso 1 1 calc R
H24 H 0.4676 -0.0163 0.6614 0.073 Uiso 1 1 calc R
C11 C 0.3190(3) 0.07063(12) 0.5986(2) 0.0383(8) Uani 1 1 d .
H25 H 0.3394 0.0994 0.6009 0.057 Uiso 1 1 calc R
H26 H 0.2712 0.0658 0.6418 0.057 Uiso 1 1 calc R
H27 H 0.2739 0.0627 0.5266 0.057 Uiso 1 1 calc R
C12 C 0.5013(3) 0.05061(12) 0.5673(3) 0.0402(8) Uani 1 1 d .
H28 H 0.4500 0.0439 0.4960 0.060 Uiso 1 1 calc R
H29 H 0.5700 0.0325 0.5890 0.060 Uiso 1 1 calc R
H30 H 0.5281 0.0788 0.5700 0.060 Uiso 1 1 calc R
C13 C 0.3849(3) 0.17171(10) 0.7576(3) 0.0312(7) Uani 1 1 d .
H31 H 0.3988 0.1649 0.8304 0.047 Uiso 1 1 calc R
H32 H 0.3414 0.1496 0.7124 0.047 Uiso 1 1 calc R
H33 H 0.3384 0.1967 0.7390 0.047 Uiso 1 1 calc R
C14 C 0.6030(3) 0.22207(10) 0.8309(3) 0.0339(7) Uani 1 1 d .
H34 H 0.5470 0.2446 0.8191 0.051 Uiso 1 1 calc R
H35 H 0.6734 0.2312 0.8178 0.051 Uiso 1 1 calc R
H36 H 0.6260 0.2128 0.9031 0.051 Uiso 1 1 calc R
C15 C 0.4998(3) 0.19605(9) 0.5991(2) 0.0272(6) Uani 1 1 d .
C16 C 0.4047(4) 0.16997(14) 0.5226(3) 0.0682(14) Uani 1 1 d .
H37 H 0.3810 0.1819 0.4529 0.102 Uiso 1 1 calc R
H38 H 0.3360 0.1685 0.5441 0.102 Uiso 1 1 calc R
H39 H 0.4358 0.1426 0.5213 0.102 Uiso 1 1 calc R
C17 C 0.4496(4) 0.23939(12) 0.5870(3) 0.0552(11) Uani 1 1 d .
H40 H 0.5100 0.2579 0.6313 0.083 Uiso 1 1 calc R
H41 H 0.3802 0.2400 0.6077 0.083 Uiso 1 1 calc R
H42 H 0.4265 0.2479 0.5142 0.083 Uiso 1 1 calc R
C18 C 0.6092(4) 0.19629(17) 0.5711(3) 0.0655(14) Uani 1 1 d .
H43 H 0.5884 0.2050 0.4986 0.098 Uiso 1 1 calc R
H44 H 0.6431 0.1690 0.5796 0.098 Uiso 1 1 calc R
H45 H 0.6674 0.2151 0.6169 0.098 Uiso 1 1 calc R
C19 C 1.0833(2) 0.05849(8) 1.0746(2) 0.0242(6) Uani 1 1 d .
H46 H 1.0185 0.0499 1.0116 0.036 Uiso 1 1 calc R
H47 H 1.0566 0.0581 1.1339 0.036 Uiso 1 1 calc R
H48 H 1.1504 0.0400 1.0880 0.036 Uiso 1 1 calc R
C20 C 1.2329(2) 0.10928(9) 0.9803(2) 0.0252(6) Uani 1 1 d .
H49 H 1.2861 0.0860 1.0036 0.038 Uiso 1 1 calc R
H50 H 1.2797 0.1343 0.9920 0.038 Uiso 1 1 calc R
H51 H 1.1863 0.1065 0.9059 0.038 Uiso 1 1 calc R
C21 C 1.2246(2) 0.13187(9) 1.1913(2) 0.0241(6) Uani 1 1 d .
C22 C 1.3174(3) 0.09979(10) 1.2472(3) 0.0399(8) Uani 1 1 d .
H52 H 1.3717 0.1109 1.3130 0.060 Uiso 1 1 calc R
H53 H 1.3619 0.0922 1.2030 0.060 Uiso 1 1 calc R
H54 H 1.2777 0.0758 1.2612 0.060 Uiso 1 1 calc R
C23 C 1.1481(3) 0.14104(12) 1.2560(3) 0.0425(9) Uani 1 1 d .
H55 H 1.1123 0.1159 1.2685 0.064 Uiso 1 1 calc R
H56 H 1.0855 0.1602 1.2182 0.064 Uiso 1 1 calc R
H57 H 1.1973 0.1529 1.3228 0.064 Uiso 1 1 calc R
C24 C 1.2904(3) 0.17053(9) 1.1830(2) 0.0301(7) Uani 1 1 d .
H58 H 1.2333 0.1909 1.1431 0.045 Uiso 1 1 calc R
H59 H 1.3457 0.1644 1.1477 0.045 Uiso 1 1 calc R
H60 H 1.3342 0.1810 1.2529 0.045 Uiso 1 1 calc R
C25 C 1.1492(2) 0.20938(9) 0.8943(2) 0.0256(6) Uani 1 1 d .
H61 H 1.1534 0.1850 0.8551 0.038 Uiso 1 1 calc R
H62 H 1.2093 0.2079 0.9645 0.038 Uiso 1 1 calc R
H63 H 1.1636 0.2334 0.8586 0.038 Uiso 1 1 calc R
C26 C 0.8908(3) 0.22060(9) 0.7675(2) 0.0268(6) Uani 1 1 d .
H64 H 0.9081 0.2462 0.7399 0.040 Uiso 1 1 calc R
H65 H 0.8101 0.2214 0.7679 0.040 Uiso 1 1 calc R
H66 H 0.8980 0.1982 0.7235 0.040 Uiso 1 1 calc R
C27 C 0.9956(2) 0.26014(8) 0.9842(2) 0.0222(6) Uani 1 1 d .
C28 C 1.0781(3) 0.25609(10) 1.0980(2) 0.0306(7) Uani 1 1 d .
H67 H 1.0742 0.2809 1.1359 0.046 Uiso 1 1 calc R
H68 H 1.1594 0.2519 1.1012 0.046 Uiso 1 1 calc R
H69 H 1.0534 0.2329 1.1299 0.046 Uiso 1 1 calc R
C29 C 0.8709(3) 0.26924(9) 0.9818(2) 0.0294(6) Uani 1 1 d .
H70 H 0.8413 0.2459 1.0092 0.044 Uiso 1 1 calc R
H71 H 0.8185 0.2745 0.9099 0.044 Uiso 1 1 calc R
H72 H 0.8730 0.2931 1.0246 0.044 Uiso 1 1 calc R
C30 C 1.0383(3) 0.29645(9) 0.9363(3) 0.0332(7) Uani 1 1 d .
H73 H 1.0323 0.3214 0.9728 0.050 Uiso 1 1 calc R
H74 H 0.9890 0.2989 0.8624 0.050 Uiso 1 1 calc R
H75 H 1.1208 0.2921 0.9431 0.050 Uiso 1 1 calc R
C31 C 1.0624(2) 0.02825(9) 0.8195(2) 0.0250(6) Uani 1 1 d .
H76 H 1.0479 0.0114 0.8723 0.038 Uiso 1 1 calc R
H77 H 1.1216 0.0490 0.8539 0.038 Uiso 1 1 calc R
H78 H 1.0917 0.0113 0.7755 0.038 Uiso 1 1 calc R
C32 C 0.8180(3) 0.01061(9) 0.6766(2) 0.0265(6) Uani 1 1 d .
H79 H 0.8577 -0.0089 0.6466 0.040 Uiso 1 1 calc R
H80 H 0.7473 0.0211 0.6217 0.040 Uiso 1 1 calc R
H81 H 0.7949 -0.0028 0.7299 0.040 Uiso 1 1 calc R
C33 C 0.9474(3) 0.08333(9) 0.6281(2) 0.0245(6) Uani 1 1 d .
C34 C 0.9817(3) 0.05360(10) 0.5573(2) 0.0344(7) Uani 1 1 d .
H82 H 1.0020 0.0689 0.5049 0.052 Uiso 1 1 calc R
H83 H 0.9150 0.0356 0.5224 0.052 Uiso 1 1 calc R
H84 H 1.0501 0.0375 0.5995 0.052 Uiso 1 1 calc R
C35 C 1.0484(3) 0.11374(10) 0.6741(2) 0.0319(7) Uani 1 1 d .
H85 H 1.0611 0.1288 0.6176 0.048 Uiso 1 1 calc R
H86 H 1.1210 0.0992 0.7143 0.048 Uiso 1 1 calc R
H87 H 1.0279 0.1327 0.7198 0.048 Uiso 1 1 calc R
C36 C 0.8354(3) 0.10596(11) 0.5623(2) 0.0362(8) Uani 1 1 d .
H88 H 0.8139 0.1255 0.6061 0.054 Uiso 1 1 calc R
H89 H 0.7706 0.0866 0.5331 0.054 Uiso 1 1 calc R
H90 H 0.8498 0.1203 0.5057 0.054 Uiso 1 1 calc R

loop_
_atom_site_aniso_label
_atom_site_aniso_U_11
_atom_site_aniso_U_22
_atom_site_aniso_U_33
_atom_site_aniso_U_23
_atom_site_aniso_U_13
_atom_site_aniso_U_12
Si1 0.0140(3) 0.0184(4) 0.0155(3) -0.0010(3) 0.0057(3) -0.0014(3)
Si2 0.0138(3) 0.0175(4) 0.0160(3) -0.0025(3) 0.0054(3) 0.0004(3)
Si3 0.0123(3) 0.0177(4) 0.0191(3) -0.0013(3) 0.0039(3) 0.0004(3)
Si4 0.0137(3) 0.0171(4) 0.0159(3) -0.0011(3) 0.0046(3) -0.0017(3)
Si5 0.0185(4) 0.0225(4) 0.0176(3) 0.0012(3) 0.0075(3) -0.0023(3)
Si6 0.0160(3) 0.0196(4) 0.0215(4) -0.0041(3) 0.0071(3) -0.0026(3)
Si7 0.0152(3) 0.0194(4) 0.0238(4) -0.0021(3) 0.0024(3) 0.0022(3)
Si8 0.0135(3) 0.0221(4) 0.0174(3) -0.0010(3) 0.0036(3) 0.0007(3)
Si9 0.0177(3) 0.0180(4) 0.0171(3) -0.0009(3) 0.0067(3) -0.0022(3)
Si10 0.0165(3) 0.0180(4) 0.0178(3) -0.0020(3) 0.0058(3) 0.0017(3)
C1 0.0351(17) 0.0280(16) 0.0292(15) 0.0031(12) 0.0135(13) -0.0079(13)
C2 0.0282(16) 0.0432(19) 0.0248(15) 0.0035(13) 0.0091(12) 0.0004(14)
C3 0.0228(14) 0.0318(16) 0.0232(14) -0.0052(12) 0.0106(11) -0.0014(12)
C4 0.053(2) 0.067(3) 0.0310(18) -0.0036(17) 0.0249(17) 0.011(2)
C5 0.0207(14) 0.0366(18) 0.0355(16) -0.0073(14) 0.0092(12) 0.0039(13)
C6 0.0314(17) 0.0321(18) 0.057(2) -0.0210(16) 0.0139(16) -0.0059(14)
C7 0.0272(15) 0.0251(15) 0.0312(15) 0.0011(12) 0.0120(12) 0.0015(12)
C8 0.0228(14) 0.0325(16) 0.0256(14) -0.0057(12) 0.0114(12) -0.0033(12)
C9 0.0247(14) 0.0262(15) 0.0227(13) -0.0066(11) 0.0077(11) -0.0047(12)
C10 0.066(3) 0.036(2) 0.0344(18) -0.0086(15) 0.0070(17) -0.0207(18)
C11 0.0211(15) 0.058(2) 0.0284(16) -0.0133(15) -0.0002(13) -0.0009(15)
C12 0.0362(18) 0.059(2) 0.0280(16) -0.0008(15) 0.0151(14) 0.0059(17)
C13 0.0199(14) 0.0308(17) 0.0421(18) -0.0005(14) 0.0100(13) 0.0055(12)
C14 0.0350(17) 0.0284(17) 0.0372(17) -0.0089(13) 0.0117(14) -0.0043(14)
C15 0.0245(14) 0.0242(15) 0.0260(14) 0.0031(12) 0.0007(12) 0.0029(12)
C16 0.084(3) 0.056(3) 0.035(2) 0.0078(18) -0.015(2) -0.029(2)
C17 0.065(3) 0.042(2) 0.056(2) 0.0207(19) 0.018(2) 0.015(2)
C18 0.046(2) 0.121(4) 0.0302(19) 0.030(2) 0.0151(17) 0.032(3)
C19 0.0239(14) 0.0227(14) 0.0240(13) 0.0029(11) 0.0060(11) 0.0028(11)
C20 0.0202(13) 0.0332(16) 0.0239(14) -0.0058(12) 0.0099(11) -0.0003(12)
C21 0.0181(13) 0.0320(16) 0.0176(12) -0.0019(11) 0.0010(10) -0.0026(12)
C22 0.0368(18) 0.0354(19) 0.0304(16) 0.0052(14) -0.0086(14) -0.0021(15)
C23 0.0348(18) 0.066(3) 0.0289(16) -0.0173(16) 0.0142(14) -0.0162(17)
C24 0.0293(16) 0.0303(17) 0.0269(15) -0.0063(12) 0.0054(12) -0.0052(13)
C25 0.0228(14) 0.0260(15) 0.0295(15) -0.0003(12) 0.0114(12) -0.0032(12)
C26 0.0277(15) 0.0313(16) 0.0202(13) 0.0004(12) 0.0073(12) 0.0047(12)
C27 0.0253(14) 0.0178(13) 0.0219(13) -0.0020(10) 0.0065(11) -0.0044(11)
C28 0.0319(16) 0.0313(17) 0.0256(15) -0.0066(12) 0.0068(13) 0.0019(13)
C29 0.0278(15) 0.0279(16) 0.0320(16) -0.0086(12) 0.0100(13) -0.0003(13)
C30 0.0436(19) 0.0206(15) 0.0366(17) -0.0041(13) 0.0159(15) -0.0096(13)
C31 0.0241(14) 0.0217(14) 0.0280(14) -0.0009(11) 0.0078(12) 0.0038(11)
C32 0.0229(14) 0.0270(15) 0.0275(14) -0.0077(12) 0.0064(12) -0.0018(12)
C33 0.0260(14) 0.0249(15) 0.0245(14) 0.0009(11) 0.0113(12) 0.0026(12)
C34 0.0422(19) 0.0403(19) 0.0286(16) -0.0085(14) 0.0221(14) -0.0009(15)
C35 0.0401(18) 0.0300(17) 0.0306(16) -0.0006(13) 0.0188(14) -0.0043(14)
C36 0.0372(18) 0.045(2) 0.0254(15) 0.0128(14) 0.0094(14) 0.0111(15)

loop_
_atom_type_symbol
_atom_type_description
_atom_type_scat_dispersion_real
_atom_type_scat_dispersion_imag
_atom_type_scat_source
Si Si 0.0817 0.0704 'International Tables Vol C Tables 4.2.6.8 and 6.1.1.4'
C C 0.0033 0.0016 'International Tables Vol C Tables 4.2.6.8 and 6.1.1.4'
H H 0.0000 0.0000 'International Tables Vol C Tables 4.2.6.8 and 6.1.1.4'

loop_
_geom_angle_atom_site_label_1
_geom_angle_atom_site_label_2
_geom_angle_atom_site_label_3
_geom_angle
Si4 Si1 Si3 103.22(4)
Si4 Si1 Si2 60.29(3)
Si3 Si1 Si2 60.05(3)
Si4 Si1 Si5 129.51(4)
Si3 Si1 Si5 126.43(4)
Si2 Si1 Si5 150.95(4)
Si3 Si2 Si1 59.83(3)
Si3 Si2 Si4 102.52(4)
Si1 Si2 Si4 59.54(3)
Si3 Si2 Si10 129.95(4)
Si1 Si2 Si10 149.14(4)
Si4 Si2 Si10 127.12(4)
Si1 Si3 Si2 60.12(3)
Si1 Si3 Si6 105.75(4)
Si2 Si3 Si6 110.66(4)
Si1 Si3 Si7 120.84(4)
Si2 Si3 Si7 134.68(4)
Si6 Si3 Si7 111.63(4)
Si1 Si4 Si2 60.16(3)
Si1 Si4 Si9 135.65(4)
Si2 Si4 Si9 118.77(4)
Si1 Si4 Si8 109.69(4)
Si2 Si4 Si8 103.97(4)
Si9 Si4 Si8 112.83(4)
C1 Si5 C2 105.03(15)
C1 Si5 C3 111.07(14)
C2 Si5 C3 107.23(14)
C1 Si5 Si1 112.75(10)
C2 Si5 Si1 116.18(10)
C3 Si5 Si1 104.54(10)
C7 Si6 C8 108.07(14)
C7 Si6 C9 108.17(13)
C8 Si6 C9 105.49(13)
C7 Si6 Si3 108.23(10)
C8 Si6 Si3 110.28(10)
C9 Si6 Si3 116.31(10)
C14 Si7 C13 104.29(15)
C14 Si7 C15 109.37(15)
C13 Si7 C15 108.05(14)
C14 Si7 Si3 108.24(11)
C13 Si7 Si3 108.05(10)
C15 Si7 Si3 117.99(10)
C19 Si8 C20 109.39(13)
C19 Si8 C21 107.30(13)
C20 Si8 C21 105.52(13)
C19 Si8 Si4 107.29(9)
C20 Si8 Si4 109.11(10)
C21 Si8 Si4 118.02(10)
C26 Si9 C25 106.54(13)
C26 Si9 C27 108.85(13)
C25 Si9 C27 107.99(13)
C26 Si9 Si4 106.31(10)
C25 Si9 Si4 106.44(10)
C27 Si9 Si4 119.97(9)
C32 Si10 C31 104.60(13)
C32 Si10 C33 108.26(13)
C31 Si10 C33 109.32(13)
C32 Si10 Si2 114.19(10)
C31 Si10 Si2 114.25(10)
C33 Si10 Si2 106.09(9)
C5 C3 C6 108.7(3)
C5 C3 C4 108.9(3)
C6 C3 C4 108.9(3)
C5 C3 Si5 110.5(2)
C6 C3 Si5 109.9(2)
C4 C3 Si5 109.9(2)
C12 C9 C11 108.8(3)
C12 C9 C10 109.3(3)
C11 C9 C10 107.7(3)
C12 C9 Si6 111.5(2)
C11 C9 Si6 111.2(2)
C10 C9 Si6 108.3(2)
C18 C15 C16 110.1(4)
C18 C15 C17 108.5(3)
C16 C15 C17 106.3(3)
C18 C15 Si7 112.7(2)
C16 C15 Si7 111.4(2)
C17 C15 Si7 107.7(2)
C23 C21 C24 108.6(3)
C23 C21 C22 109.4(3)
C24 C21 C22 107.8(2)
C23 C21 Si8 111.1(2)
C24 C21 Si8 111.37(19)
C22 C21 Si8 108.4(2)
C29 C27 C28 108.4(2)
C29 C27 C30 108.6(2)
C28 C27 C30 108.0(2)
C29 C27 Si9 111.56(19)
C28 C27 Si9 112.5(2)
C30 C27 Si9 107.64(19)
C36 C33 C35 109.4(3)
C36 C33 C34 108.7(3)
C35 C33 C34 108.7(2)
C36 C33 Si10 110.7(2)
C35 C33 Si10 110.2(2)
C34 C33 Si10 109.0(2)

loop_
_geom_bond_atom_site_label_1
_geom_bond_atom_site_label_2
_geom_bond_distance
Si1 Si4 2.3524(11)
Si1 Si3 2.3602(11)
Si1 Si2 2.3672(10)
Si1 Si5 2.3800(11)
Si2 Si3 2.3655(11)
Si2 Si4 2.3703(10)
Si2 Si10 2.3905(10)
Si3 Si6 2.3954(11)
Si3 Si7 2.3969(11)
Si4 Si9 2.3876(11)
Si4 Si8 2.3880(11)
Si5 C1 1.874(3)
Si5 C2 1.874(3)
Si5 C3 1.908(3)
Si6 C7 1.885(3)
Si6 C8 1.888(3)
Si6 C9 1.930(3)
Si7 C14 1.877(3)
Si7 C13 1.890(3)
Si7 C15 1.924(3)
Si8 C19 1.882(3)
Si8 C20 1.889(3)
Si8 C21 1.925(3)
Si9 C26 1.872(3)
Si9 C25 1.884(3)
Si9 C27 1.917(3)
Si10 C32 1.873(3)
Si10 C31 1.876(3)
Si10 C33 1.914(3)
C3 C5 1.526(4)
C3 C6 1.534(4)
C3 C4 1.539(4)
C9 C12 1.525(4)
C9 C11 1.533(4)
C9 C10 1.534(4)
C15 C18 1.508(5)
C15 C16 1.518(5)
C15 C17 1.539(5)
C21 C23 1.529(4)
C21 C24 1.530(4)
C21 C22 1.534(4)
C27 C29 1.529(4)
C27 C28 1.532(4)
C27 C30 1.545(4)
C33 C36 1.528(4)
C33 C35 1.533(4)
C33 C34 1.542(4)

loop_
_geom_torsion_atom_site_label_1
_geom_torsion_atom_site_label_2
_geom_torsion_atom_site_label_3
_geom_torsion_atom_site_label_4
_geom_torsion
Si4 Si1 Si2 Si3 -129.25(4)
Si5 Si1 Si2 Si3 111.97(8)
Si3 Si1 Si2 Si4 129.25(4)
Si5 Si1 Si2 Si4 -118.78(9)
Si4 Si1 Si2 Si10 112.39(8)
Si3 Si1 Si2 Si10 -118.37(8)
Si5 Si1 Si2 Si10 -6.39(14)
Si4 Si1 Si3 Si2 43.71(4)
Si5 Si1 Si3 Si2 -145.97(5)
Si4 Si1 Si3 Si6 148.82(4)
Si2 Si1 Si3 Si6 105.11(4)
Si5 Si1 Si3 Si6 -40.86(6)
Si4 Si1 Si3 Si7 -83.27(5)
Si2 Si1 Si3 Si7 -126.98(5)
Si5 Si1 Si3 Si7 87.05(6)
Si4 Si2 Si3 Si1 -43.14(3)
Si10 Si2 Si3 Si1 143.93(6)
Si1 Si2 Si3 Si6 -96.78(4)
Si4 Si2 Si3 Si6 -139.92(4)
Si10 Si2 Si3 Si6 47.15(6)
Si1 Si2 Si3 Si7 105.26(6)
Si4 Si2 Si3 Si7 62.12(6)
Si10 Si2 Si3 Si7 -110.81(6)
Si3 Si1 Si4 Si2 -43.57(4)
Si5 Si1 Si4 Si2 146.52(6)
Si3 Si1 Si4 Si9 58.37(6)
Si2 Si1 Si4 Si9 101.94(6)
Si5 Si1 Si4 Si9 -111.53(6)
Si3 Si1 Si4 Si8 -138.76(4)
Si2 Si1 Si4 Si8 -95.19(4)
Si5 Si1 Si4 Si8 51.34(6)
Si3 Si2 Si4 Si1 43.30(3)
Si10 Si2 Si4 Si1 -143.50(5)
Si3 Si2 Si4 Si9 -85.42(5)
Si1 Si2 Si4 Si9 -128.72(5)
Si10 Si2 Si4 Si9 87.79(6)
Si3 Si2 Si4 Si8 148.23(4)
Si1 Si2 Si4 Si8 104.93(4)
Si10 Si2 Si4 Si8 -38.57(6)
Si4 Si1 Si5 C1 -145.79(12)
Si3 Si1 Si5 C1 46.45(13)
Si2 Si1 Si5 C1 -46.47(15)
Si4 Si1 Si5 C2 -24.49(14)
Si3 Si1 Si5 C2 167.75(13)
Si2 Si1 Si5 C2 74.83(15)
Si4 Si1 Si5 C3 93.44(10)
Si3 Si1 Si5 C3 -74.31(10)
Si2 Si1 Si5 C3 -167.24(11)
Si1 Si3 Si6 C7 -40.80(11)
Si2 Si3 Si6 C7 22.66(11)
Si7 Si3 Si6 C7 -174.01(10)
Si1 Si3 Si6 C8 77.23(11)
Si2 Si3 Si6 C8 140.69(11)
Si7 Si3 Si6 C8 -55.98(11)
Si1 Si3 Si6 C9 -162.74(10)
Si2 Si3 Si6 C9 -99.28(11)
Si7 Si3 Si6 C9 64.04(11)
Si1 Si3 Si7 C14 16.35(12)
Si2 Si3 Si7 C14 -60.61(13)
Si6 Si3 Si7 C14 141.58(11)
Si1 Si3 Si7 C13 -96.03(12)
Si2 Si3 Si7 C13 -172.99(11)
Si6 Si3 Si7 C13 29.20(12)
Si1 Si3 Si7 C15 141.14(11)
Si2 Si3 Si7 C15 64.18(12)
Si6 Si3 Si7 C15 -93.63(11)
Si1 Si4 Si8 C19 21.25(10)
Si2 Si4 Si8 C19 -41.65(10)
Si9 Si4 Si8 C19 -171.65(10)
Si1 Si4 Si8 C20 139.67(10)
Si2 Si4 Si8 C20 76.77(11)
Si9 Si4 Si8 C20 -53.24(11)
Si1 Si4 Si8 C21 -99.98(11)
Si2 Si4 Si8 C21 -162.88(10)
Si9 Si4 Si8 C21 67.11(11)
Si1 Si4 Si9 C26 -57.12(11)
Si2 Si4 Si9 C26 18.38(11)
Si8 Si4 Si9 C26 140.39(10)
Si1 Si4 Si9 C25 -170.43(10)
Si2 Si4 Si9 C25 -94.93(10)
Si8 Si4 Si9 C25 27.08(11)
Si1 Si4 Si9 C27 66.76(12)
Si2 Si4 Si9 C27 142.26(11)
Si8 Si4 Si9 C27 -95.73(11)
Si3 Si2 Si10 C32 -28.41(12)
Si1 Si2 Si10 C32 68.69(14)
Si4 Si2 Si10 C32 160.25(11)
Si3 Si2 Si10 C31 -148.77(11)
Si1 Si2 Si10 C31 -51.67(14)
Si4 Si2 Si10 C31 39.89(12)
Si3 Si2 Si10 C33 90.73(11)
Si1 Si2 Si10 C33 -172.17(11)
Si4 Si2 Si10 C33 -80.61(11)
C1 Si5 C3 C5 -56.7(2)
C2 Si5 C3 C5 -170.9(2)
Si1 Si5 C3 C5 65.2(2)
C1 Si5 C3 C6 -176.6(2)
C2 Si5 C3 C6 69.2(2)
Si1 Si5 C3 C6 -54.7(2)
C1 Si5 C3 C4 63.6(3)
C2 Si5 C3 C4 -50.7(3)
Si1 Si5 C3 C4 -174.6(2)
C7 Si6 C9 C12 -81.5(2)
C8 Si6 C9 C12 163.0(2)
Si3 Si6 C9 C12 40.4(3)
C7 Si6 C9 C11 156.8(2)
C8 Si6 C9 C11 41.4(3)
Si3 Si6 C9 C11 -81.2(2)
C7 Si6 C9 C10 38.7(3)
C8 Si6 C9 C10 -76.7(3)
Si3 Si6 C9 C10 160.7(2)
C14 Si7 C15 C18 76.6(3)
C13 Si7 C15 C18 -170.4(3)
Si3 Si7 C15 C18 -47.6(3)
C14 Si7 C15 C16 -159.1(3)
C13 Si7 C15 C16 -46.2(3)
Si3 Si7 C15 C16 76.7(3)
C14 Si7 C15 C17 -43.0(3)
C13 Si7 C15 C17 70.0(3)
Si3 Si7 C15 C17 -167.2(2)
C19 Si8 C21 C23 -71.7(3)
C20 Si8 C21 C23 171.7(2)
Si4 Si8 C21 C23 49.5(3)
C19 Si8 C21 C24 167.0(2)
C20 Si8 C21 C24 50.4(2)
Si4 Si8 C21 C24 -71.8(2)
C19 Si8 C21 C22 48.5(2)
C20 Si8 C21 C22 -68.0(2)
Si4 Si8 C21 C22 169.76(18)
C26 Si9 C27 C29 56.0(2)
C25 Si9 C27 C29 171.3(2)
Si4 Si9 C27 C29 -66.7(2)
C26 Si9 C27 C28 178.1(2)
C25 Si9 C27 C28 -66.6(2)
Si4 Si9 C27 C28 55.4(2)
C26 Si9 C27 C30 -63.0(2)
C25 Si9 C27 C30 52.3(2)
Si4 Si9 C27 C30 174.32(17)
C32 Si10 C33 C36 69.3(2)
C31 Si10 C33 C36 -177.3(2)
Si2 Si10 C33 C36 -53.6(2)
C32 Si10 C33 C35 -169.5(2)
C31 Si10 C33 C35 -56.1(2)
Si2 Si10 C33 C35 67.6(2)
C32 Si10 C33 C34 -50.2(2)
C31 Si10 C33 C34 63.2(2)
Si2 Si10 C33 C34 -173.17(18)
